data_7035595
loop_
_publ_author_name
'Schwenk, R.'
'Togni, A.'

_publ_section_title
;
 P-Trifluoromethyl ligands derived from Josiphos in the Ir-catalysed
 hydrogenation of 3,4-dihydroisoquinoline hydrochlorides.
;
_journal_issue 45
_journal_name_full 'Dalton transactions (Cambridge, England : 2003)'
_journal_page_first 19566
_journal_page_last 19575
_journal_paper_doi 10.1039/c5dt02019k
_journal_volume 44
_journal_year 2015
_chemical_absolute_configuration syn
_chemical_formula_moiety 'C35 H35 Cl2 F3 Fe P2 Pt, C H Cl3'
_chemical_formula_sum 'C36 H36 Cl5 F3 Fe P2 Pt'
_chemical_formula_weight 1015.78
_chemical_melting_point ?
_chemical_name_systematic
; 
 ? 
;
_chemical_properties_physical air-sensitive
_space_group_IT_number 19
_symmetry_cell_setting orthorhombic
_symmetry_Int_Tables_number 19
_symmetry_space_group_name_Hall 'P 2ac 2ab'
_symmetry_space_group_name_H-M 'P 21 21 21'
_atom_sites_solution_hydrogens geom
_atom_sites_solution_primary patterson
_atom_sites_solution_secondary difmap
_audit_creation_method SHELXL-97
_audit_update_record
;
2014-04-29 deposited with the CCDC.
2015-06-29 downloaded from the CCDC.
;
_cell_angle_alpha 90.00
_cell_angle_beta 90.00
_cell_angle_gamma 90.00
_cell_formula_units_Z 4
_cell_length_a 13.2440(13)
_cell_length_b 15.1859(15)
_cell_length_c 19.4380(19)
_cell_measurement_reflns_used 9908
_cell_measurement_temperature 100(2)
_cell_measurement_theta_max 23.76
_cell_measurement_theta_min 2.29
_cell_volume 3909.4(7)
_computing_cell_refinement 'Bruker SMART'
_computing_data_collection 'Bruker SMART'
_computing_data_reduction 'Bruker SAINT'
_computing_molecular_graphics 'Bruker SHELXTL'
_computing_publication_material 'Bruker SHELXTL'
_computing_structure_refinement 'SHELXL-97 (Sheldrick, 1997)'
_computing_structure_solution 'SHELXS-97 (Sheldrick, 1990)'
_diffrn_ambient_temperature 100(2)
_diffrn_measured_fraction_theta_full 0.998
_diffrn_measured_fraction_theta_max 0.998
_diffrn_measurement_device_type 'CCD area detector'
_diffrn_measurement_method 'phi and omega scans'
_diffrn_radiation_monochromator graphite
_diffrn_radiation_source 'sealed tube'
_diffrn_radiation_type MoK\a
_diffrn_radiation_wavelength 0.71073
_diffrn_reflns_av_R_equivalents 0.0792
_diffrn_reflns_av_sigmaI/netI 0.0526
_diffrn_reflns_limit_h_max 17
_diffrn_reflns_limit_h_min -17
_diffrn_reflns_limit_k_max 19
_diffrn_reflns_limit_k_min -19
_diffrn_reflns_limit_l_max 25
_diffrn_reflns_limit_l_min -25
_diffrn_reflns_number 76343
_diffrn_reflns_theta_full 27.56
_diffrn_reflns_theta_max 27.56
_diffrn_reflns_theta_min 1.70
_exptl_absorpt_coefficient_mu 4.409
_exptl_absorpt_correction_T_max 0.5176
_exptl_absorpt_correction_T_min 0.4637
_exptl_absorpt_correction_type multi-scan
_exptl_absorpt_process_details SADABS-2004/1
_exptl_crystal_colour yellow
_exptl_crystal_density_diffrn 1.726
_exptl_crystal_density_method 'not measured'
_exptl_crystal_description prism
_exptl_crystal_F_000 1992
_exptl_crystal_recrystallization_method pentane/CDCl3
_exptl_crystal_size_max 0.21
_exptl_crystal_size_mid 0.21
_exptl_crystal_size_min 0.17
_refine_diff_density_max 1.338
_refine_diff_density_min -1.565
_refine_diff_density_rms 0.124
_refine_ls_abs_structure_details 'Flack H D (1983), Acta Cryst. A39, 876-881'
_refine_ls_abs_structure_Flack -0.007(5)
_refine_ls_extinction_method none
_refine_ls_goodness_of_fit_ref 1.039
_refine_ls_hydrogen_treatment constr
_refine_ls_matrix_type full
_refine_ls_number_parameters 438
_refine_ls_number_reflns 9011
_refine_ls_number_restraints 0
_refine_ls_restrained_S_all 1.039
_refine_ls_R_factor_all 0.0407
_refine_ls_R_factor_gt 0.0336
_refine_ls_shift/su_max 0.014
_refine_ls_shift/su_mean 0.000
_refine_ls_structure_factor_coef Fsqd
_refine_ls_weighting_details 'calc w=1/[\s^2^(Fo^2^)+(0.0390P)^2^+0.0000P] where P=(Fo^2^+2Fc^2^)/3'
_refine_ls_weighting_scheme calc
_refine_ls_wR_factor_gt 0.0756
_refine_ls_wR_factor_ref 0.0785
_reflns_number_gt 8145
_reflns_number_total 9011
_reflns_threshold_expression >2sigma(I)
_cod_data_source_file c5dt02019k2.cif
_cod_data_source_block ris207
_cod_depositor_comments
;
The following automatic conversions were performed:

'_chemical_melting_point' value 'not measured' was changed to '?' -
the value is undefined or not given.

'_symmetry_cell_setting' value 'Orthorhombic' changed to
'orthorhombic' according to
/usr/data/users/saulius/crontab/automatic-downloads/rss-feeds/RSC/lib/dictionaries/cif_core.dic
dictionary named 'cif_core.dic' version 2.4.2 from 2011-04-26.

'_exptl_absorpt_correction_type' value 'Multi Scan' changed to
'multi-scan' according to
/usr/data/users/saulius/crontab/automatic-downloads/rss-feeds/RSC/lib/dictionaries/cif_core.dic
dictionary named 'cif_core.dic' version 2.4.2 from 2011-04-26.

Automatic conversion script
Id: cif_fix_values 3271 2015-04-21 07:52:19Z andrius 

 Adding full bibliography for 7035594--7035595.cif.
;
_cod_original_sg_symbol_H-M P2(1)2(1)2(1)
_cod_database_code 7035595

loop_
_symmetry_equiv_pos_as_xyz
'x, y, z'
'x+1/2, -y+1/2, -z'
'-x, y+1/2, -z+1/2'
'-x+1/2, -y, z+1/2'

loop_
_atom_site_label
_atom_site_type_symbol
_atom_site_fract_x
_atom_site_fract_y
_atom_site_fract_z
_atom_site_U_iso_or_equiv
_atom_site_adp_type
_atom_site_occupancy
_atom_site_symmetry_multiplicity
_atom_site_calc_flag
_atom_site_refinement_flags
Pt1 Pt -0.087987(15) 0.405934(12) 0.761119(10) 0.01714(5) Uani 1 1 d .
Fe1 Fe 0.17007(7) 0.50317(6) 0.62322(4) 0.02328(19) Uani 1 1 d .
Cl1 Cl -0.09563(12) 0.35791(8) 0.87522(7) 0.0243(3) Uani 1 1 d .
Cl2 Cl -0.19867(10) 0.28989(8) 0.73206(8) 0.0265(3) Uani 1 1 d .
P1 P -0.08042(12) 0.44326(9) 0.65119(7) 0.0201(3) Uani 1 1 d .
P2 P 0.00201(11) 0.52012(8) 0.79961(7) 0.0162(3) Uani 1 1 d .
F1 F 0.0098(3) 0.2887(2) 0.62862(18) 0.0302(8) Uani 1 1 d .
F2 F -0.1396(3) 0.2943(2) 0.58541(18) 0.0340(9) Uani 1 1 d .
F3 F -0.0172(3) 0.3595(2) 0.53518(17) 0.0380(9) Uani 1 1 d .
C1 C 0.0627(4) 0.5812(3) 0.6687(3) 0.0192(11) Uani 1 1 d .
C2 C 0.0176(5) 0.5162(4) 0.6239(3) 0.0229(13) Uani 1 1 d .
C3 C 0.0573(5) 0.5319(4) 0.5560(3) 0.0251(14) Uani 1 1 d .
H3 H 0.0404 0.4983 0.5145 0.030 Uiso 1 1 calc R
C4 C 0.1252(5) 0.6028(4) 0.5594(3) 0.0296(13) Uani 1 1 d .
H4 H 0.1642 0.6269 0.5209 0.036 Uiso 1 1 calc R
C5 C 0.1285(5) 0.6328(4) 0.6283(3) 0.0242(12) Uani 1 1 d .
H5 H 0.1709 0.6810 0.6454 0.029 Uiso 1 1 calc R
C6 C 0.2788(5) 0.4599(4) 0.6908(3) 0.0312(14) Uani 1 1 d .
H6 H 0.2864 0.4791 0.7387 0.037 Uiso 1 1 calc R
C7 C 0.2194(5) 0.3881(4) 0.6680(3) 0.0319(15) Uani 1 1 d .
H7 H 0.1794 0.3485 0.6971 0.038 Uiso 1 1 calc R
C8 C 0.2280(5) 0.3845(4) 0.5951(4) 0.0375(17) Uani 1 1 d .
H8 H 0.1953 0.3413 0.5649 0.045 Uiso 1 1 calc R
C9 C 0.2933(6) 0.4540(5) 0.5734(4) 0.045(2) Uani 1 1 d .
H9 H 0.3134 0.4669 0.5259 0.054 Uiso 1 1 calc R
C10 C 0.3236(5) 0.5007(5) 0.6327(4) 0.0376(16) Uani 1 1 d .
H10 H 0.3681 0.5522 0.6336 0.045 Uiso 1 1 calc R
C11 C 0.0256(4) 0.6104(3) 0.7380(3) 0.0167(10) Uani 1 1 d .
H11 H 0.0781 0.6480 0.7579 0.020 Uiso 1 1 calc R
C12 C -0.0682(4) 0.6691(3) 0.7256(3) 0.0240(13) Uani 1 1 d .
H12A H -0.0517 0.7144 0.6929 0.036 Uiso 1 1 calc R
H12B H -0.0886 0.6957 0.7682 0.036 Uiso 1 1 calc R
H12C H -0.1224 0.6338 0.7079 0.036 Uiso 1 1 calc R
C13 C -0.0566(5) 0.3412(4) 0.5981(3) 0.0286(15) Uani 1 1 d .
C14 C -0.1959(5) 0.4885(4) 0.6164(3) 0.0269(14) Uani 1 1 d .
C15 C -0.1995(6) 0.5230(5) 0.5500(4) 0.0420(18) Uani 1 1 d .
H15 H -0.1432 0.5206 0.5215 0.050 Uiso 1 1 calc R
C16 C -0.2894(6) 0.5612(5) 0.5273(4) 0.048(2) Uani 1 1 d .
H16 H -0.2925 0.5847 0.4831 0.057 Uiso 1 1 calc R
C17 C -0.3711(6) 0.5647(5) 0.5677(5) 0.056(2) Uani 1 1 d .
H17 H -0.4299 0.5907 0.5513 0.067 Uiso 1 1 calc R
C18 C -0.3692(6) 0.5299(5) 0.6334(5) 0.052(2) Uani 1 1 d .
H18 H -0.4262 0.5328 0.6613 0.062 Uiso 1 1 calc R
C19 C -0.2812(5) 0.4906(4) 0.6575(4) 0.0386(17) Uani 1 1 d .
H19 H -0.2797 0.4657 0.7012 0.046 Uiso 1 1 calc R
C20 C -0.0685(4) 0.5716(3) 0.8690(3) 0.0209(12) Uani 1 1 d .
C21 C -0.1694(4) 0.5889(4) 0.8576(3) 0.0240(11) Uani 1 1 d .
H21 H -0.1992 0.5705 0.8167 0.029 Uiso 1 1 calc R
C22 C -0.2270(5) 0.6333(4) 0.9061(3) 0.0296(14) Uani 1 1 d .
C23 C -0.3372(5) 0.6546(5) 0.8922(4) 0.0412(17) Uani 1 1 d .
H23A H -0.3526 0.6422 0.8449 0.062 Uiso 1 1 calc R
H23B H -0.3492 0.7158 0.9014 0.062 Uiso 1 1 calc R
H23C H -0.3793 0.6193 0.9215 0.062 Uiso 1 1 calc R
C24 C -0.1816(5) 0.6579(4) 0.9671(3) 0.0279(14) Uani 1 1 d .
H24 H -0.2195 0.6879 0.9999 0.034 Uiso 1 1 calc R
C25 C -0.0825(5) 0.6394(3) 0.9808(3) 0.0264(12) Uani 1 1 d .
C26 C -0.0350(6) 0.6645(4) 1.0491(3) 0.0356(16) Uani 1 1 d .
H26A H -0.0061 0.7223 1.0456 0.053 Uiso 1 1 calc R
H26B H 0.0168 0.6229 1.0605 0.053 Uiso 1 1 calc R
H26C H -0.0858 0.6643 1.0843 0.053 Uiso 1 1 calc R
C27 C -0.0246(4) 0.5966(4) 0.9313(3) 0.0210(11) Uani 1 1 d .
H27 H 0.0432 0.5848 0.9397 0.025 Uiso 1 1 calc R
C28 C 0.1264(4) 0.4929(3) 0.8334(3) 0.0184(11) Uani 1 1 d .
C29 C 0.1542(4) 0.4071(4) 0.8433(3) 0.0221(11) Uani 1 1 d .
H29 H 0.1085 0.3625 0.8329 0.027 Uiso 1 1 calc R
C30 C 0.2497(5) 0.3849(4) 0.8685(3) 0.0230(13) Uani 1 1 d .
C31 C 0.2791(5) 0.2907(4) 0.8781(4) 0.0367(16) Uani 1 1 d .
H31A H 0.2329 0.2629 0.9093 0.055 Uiso 1 1 calc R
H31B H 0.3463 0.2877 0.8966 0.055 Uiso 1 1 calc R
H31C H 0.2772 0.2609 0.8346 0.055 Uiso 1 1 calc R
C32 C 0.3164(5) 0.4537(4) 0.8831(3) 0.0272(13) Uani 1 1 d .
H32 H 0.3807 0.4403 0.8993 0.033 Uiso 1 1 calc R
C33 C 0.2896(4) 0.5416(4) 0.8742(3) 0.0229(12) Uani 1 1 d .
C34 C 0.3631(5) 0.6155(4) 0.8900(3) 0.0325(15) Uani 1 1 d .
H34A H 0.3525 0.6630 0.8583 0.049 Uiso 1 1 calc R
H34B H 0.4310 0.5941 0.8856 0.049 Uiso 1 1 calc R
H34C H 0.3523 0.6360 0.9361 0.049 Uiso 1 1 calc R
C35 C 0.1940(4) 0.5608(4) 0.8492(3) 0.0219(12) Uani 1 1 d .
H35 H 0.1747 0.6191 0.8430 0.026 Uiso 1 1 calc R
Cl3 Cl 0.8941(2) 0.5764(2) 0.3581(2) 0.1180(12) Uani 1 1 d .
Cl4 Cl 0.9531(3) 0.7464(3) 0.2994(2) 0.165(2) Uani 1 1 d .
Cl5 Cl 0.8986(3) 0.7297(3) 0.4413(2) 0.1372(15) Uani 1 1 d .
C36 C 0.8748(8) 0.6883(7) 0.3574(6) 0.087(4) Uani 1 1 d .
H36 H 0.8041 0.6999 0.3456 0.105 Uiso 1 1 calc R

loop_
_atom_site_aniso_label
_atom_site_aniso_U_11
_atom_site_aniso_U_22
_atom_site_aniso_U_33
_atom_site_aniso_U_23
_atom_site_aniso_U_13
_atom_site_aniso_U_12
Pt1 0.01570(9) 0.01350(8) 0.02224(9) -0.00237(8) -0.00044(8) 0.00068(9)
Fe1 0.0270(5) 0.0215(4) 0.0214(4) -0.0029(3) 0.0049(4) 0.0030(4)
Cl1 0.0305(8) 0.0209(6) 0.0217(6) -0.0013(5) 0.0068(7) -0.0039(6)
Cl2 0.0228(7) 0.0178(6) 0.0389(8) -0.0051(6) -0.0048(6) -0.0030(5)
P1 0.0223(8) 0.0149(6) 0.0231(7) -0.0025(5) -0.0066(7) 0.0034(6)
P2 0.0161(7) 0.0131(6) 0.0195(7) -0.0025(5) -0.0003(5) 0.0005(5)
F1 0.036(2) 0.0205(17) 0.034(2) -0.0070(15) -0.0071(17) 0.0082(16)
F2 0.041(2) 0.0244(18) 0.036(2) -0.0092(15) -0.0138(17) -0.0040(16)
F3 0.067(3) 0.0255(19) 0.0216(19) -0.0060(15) 0.0048(18) -0.0023(18)
C1 0.020(3) 0.016(3) 0.023(3) 0.001(2) -0.0039(19) 0.004(2)
C2 0.031(3) 0.022(3) 0.016(3) -0.001(2) 0.000(3) 0.003(3)
C3 0.039(4) 0.023(3) 0.013(3) -0.002(2) -0.005(2) 0.003(2)
C4 0.040(3) 0.025(3) 0.024(3) 0.009(3) 0.007(2) 0.002(3)
C5 0.032(3) 0.018(3) 0.023(3) -0.001(2) 0.002(2) 0.001(2)
C6 0.030(4) 0.037(3) 0.027(3) -0.010(3) -0.001(3) 0.012(3)
C7 0.022(3) 0.028(4) 0.045(4) 0.002(3) -0.003(3) 0.010(3)
C8 0.044(4) 0.032(4) 0.037(4) -0.011(3) 0.001(3) 0.013(3)
C9 0.041(4) 0.066(5) 0.028(4) -0.006(3) 0.011(3) 0.027(4)
C10 0.023(3) 0.042(4) 0.047(4) 0.002(3) 0.014(3) 0.005(3)
C11 0.017(2) 0.013(2) 0.020(2) -0.003(2) -0.002(2) 0.0027(18)
C12 0.029(3) 0.018(3) 0.025(3) -0.002(2) -0.001(2) 0.003(2)
C13 0.041(4) 0.020(3) 0.025(3) 0.000(2) -0.006(3) 0.004(3)
C14 0.029(3) 0.014(3) 0.038(4) -0.005(2) -0.013(3) 0.004(2)
C15 0.049(5) 0.035(4) 0.042(4) 0.002(3) -0.019(4) 0.009(3)
C16 0.055(5) 0.037(4) 0.051(5) 0.002(3) -0.034(4) 0.006(4)
C17 0.043(5) 0.027(4) 0.097(7) -0.011(4) -0.042(5) 0.010(3)
C18 0.025(4) 0.036(4) 0.095(7) 0.001(4) -0.021(4) 0.009(3)
C19 0.035(4) 0.024(3) 0.057(5) 0.005(3) -0.015(3) -0.005(3)
C20 0.023(3) 0.016(3) 0.024(3) 0.000(2) 0.005(2) -0.004(2)
C21 0.019(3) 0.020(3) 0.033(3) -0.007(3) 0.008(2) -0.002(3)
C22 0.020(3) 0.026(3) 0.043(4) -0.005(3) 0.011(3) -0.002(2)
C23 0.021(3) 0.042(4) 0.060(5) -0.012(4) 0.006(3) 0.007(3)
C24 0.035(4) 0.017(3) 0.032(3) -0.003(2) 0.013(3) 0.001(3)
C25 0.042(4) 0.011(2) 0.026(3) -0.001(2) 0.004(3) 0.000(3)
C26 0.056(4) 0.025(3) 0.026(3) -0.002(3) 0.003(3) 0.005(3)
C27 0.024(3) 0.013(2) 0.026(3) 0.002(2) 0.007(2) -0.001(2)
C28 0.017(3) 0.022(3) 0.016(3) -0.005(2) 0.000(2) 0.001(2)
C29 0.026(3) 0.019(2) 0.021(3) -0.001(3) -0.004(2) -0.001(3)
C30 0.025(3) 0.020(3) 0.024(3) 0.002(2) -0.002(2) 0.001(2)
C31 0.037(4) 0.024(3) 0.049(4) 0.000(3) -0.011(3) 0.010(3)
C32 0.020(3) 0.036(3) 0.026(3) 0.002(3) -0.004(2) 0.002(3)
C33 0.020(3) 0.022(3) 0.026(3) 0.002(2) -0.004(2) -0.004(2)
C34 0.027(3) 0.035(4) 0.036(4) -0.002(3) -0.011(3) -0.006(3)
C35 0.021(3) 0.023(3) 0.021(3) 0.001(2) 0.001(2) -0.003(2)
Cl3 0.0641(19) 0.104(2) 0.186(4) 0.026(2) -0.039(2) 0.0138(17)
Cl4 0.090(2) 0.262(6) 0.143(3) 0.096(4) -0.039(2) -0.081(3)
Cl5 0.134(3) 0.134(3) 0.143(3) 0.038(3) -0.045(3) -0.041(3)
C36 0.055(6) 0.085(8) 0.122(9) 0.043(7) -0.028(6) -0.020(5)

loop_
_atom_type_symbol
_atom_type_description
_atom_type_scat_dispersion_real
_atom_type_scat_dispersion_imag
_atom_type_scat_source
C C 0.0033 0.0016 'International Tables Vol C Tables 4.2.6.8 and 6.1.1.4'
H H 0.0000 0.0000 'International Tables Vol C Tables 4.2.6.8 and 6.1.1.4'
F F 0.0171 0.0103 'International Tables Vol C Tables 4.2.6.8 and 6.1.1.4'
P P 0.1023 0.0942 'International Tables Vol C Tables 4.2.6.8 and 6.1.1.4'
Cl Cl 0.1484 0.1585 'International Tables Vol C Tables 4.2.6.8 and 6.1.1.4'
Fe Fe 0.3463 0.8444 'International Tables Vol C Tables 4.2.6.8 and 6.1.1.4'
Pt Pt -1.7033 8.3905 'International Tables Vol C Tables 4.2.6.8 and 6.1.1.4'

loop_
_geom_angle_atom_site_label_1
_geom_angle_atom_site_label_2
_geom_angle_atom_site_label_3
_geom_angle
P1 Pt1 P2 95.77(5)
P1 Pt1 Cl1 176.66(5)
P2 Pt1 Cl1 86.99(5)
P1 Pt1 Cl2 89.33(5)
P2 Pt1 Cl2 172.38(5)
Cl1 Pt1 Cl2 88.12(5)
C2 Fe1 C3 41.5(2)
C2 Fe1 C8 117.6(3)
C3 Fe1 C8 107.1(3)
C2 Fe1 C9 146.6(3)
C3 Fe1 C9 111.2(3)
C8 Fe1 C9 41.0(3)
C2 Fe1 C10 172.8(3)
C3 Fe1 C10 142.6(3)
C8 Fe1 C10 68.4(3)
C9 Fe1 C10 40.5(3)
C2 Fe1 C4 69.1(2)
C3 Fe1 C4 40.3(2)
C8 Fe1 C4 127.0(3)
C9 Fe1 C4 102.5(3)
C10 Fe1 C4 111.0(3)
C2 Fe1 C5 68.8(2)
C3 Fe1 C5 68.1(2)
C8 Fe1 C5 165.2(3)
C9 Fe1 C5 126.2(3)
C10 Fe1 C5 106.3(3)
C4 Fe1 C5 40.4(2)
C2 Fe1 C1 41.5(2)
C3 Fe1 C1 69.1(2)
C8 Fe1 C1 152.8(3)
C9 Fe1 C1 166.2(3)
C10 Fe1 C1 131.5(3)
C4 Fe1 C1 68.4(2)
C5 Fe1 C1 40.3(2)
C2 Fe1 C6 136.4(3)
C3 Fe1 C6 173.7(3)
C8 Fe1 C6 68.0(3)
C9 Fe1 C6 68.0(3)
C10 Fe1 C6 40.5(3)
C4 Fe1 C6 145.8(3)
C5 Fe1 C6 117.7(2)
C1 Fe1 C6 113.2(2)
C2 Fe1 C7 113.3(3)
C3 Fe1 C7 133.4(2)
C8 Fe1 C7 40.7(3)
C9 Fe1 C7 68.7(3)
C10 Fe1 C7 68.3(3)
C4 Fe1 C7 167.7(2)
C5 Fe1 C7 151.8(2)
C1 Fe1 C7 121.9(2)
C6 Fe1 C7 40.2(2)
C2 P1 C14 105.5(3)
C2 P1 C13 103.0(3)
C14 P1 C13 104.4(3)
C2 P1 Pt1 118.6(2)
C14 P1 Pt1 114.8(2)
C13 P1 Pt1 108.99(19)
C20 P2 C28 107.1(2)
C20 P2 C11 104.4(2)
C28 P2 C11 104.5(2)
C20 P2 Pt1 107.96(17)
C28 P2 Pt1 115.29(18)
C11 P2 Pt1 116.70(17)
C5 C1 C2 107.4(5)
C5 C1 C11 122.5(5)
C2 C1 C11 127.4(5)
C5 C1 Fe1 69.7(3)
C2 C1 Fe1 68.5(3)
C11 C1 Fe1 141.7(4)
C3 C2 C1 106.8(5)
C3 C2 P1 129.7(5)
C1 C2 P1 123.0(4)
C3 C2 Fe1 69.3(3)
C1 C2 Fe1 70.1(3)
P1 C2 Fe1 131.6(3)
C4 C3 C2 108.5(5)
C4 C3 Fe1 70.3(3)
C2 C3 Fe1 69.1(3)
C3 C4 C5 108.1(5)
C3 C4 Fe1 69.4(3)
C5 C4 Fe1 69.9(3)
C1 C5 C4 109.2(5)
C1 C5 Fe1 70.0(3)
C4 C5 Fe1 69.7(3)
C7 C6 C10 108.6(6)
C7 C6 Fe1 69.9(3)
C10 C6 Fe1 69.2(4)
C6 C7 C8 107.3(6)
C6 C7 Fe1 69.8(4)
C8 C7 Fe1 68.7(4)
C7 C8 C9 108.3(6)
C7 C8 Fe1 70.6(3)
C9 C8 Fe1 69.7(4)
C10 C9 C8 107.6(6)
C10 C9 Fe1 69.8(4)
C8 C9 Fe1 69.3(4)
C9 C10 C6 108.2(6)
C9 C10 Fe1 69.7(4)
C6 C10 Fe1 70.4(4)
C1 C11 C12 107.1(4)
C1 C11 P2 114.7(3)
C12 C11 P2 113.1(3)
F1 C13 F2 108.0(5)
F1 C13 F3 105.8(5)
F2 C13 F3 105.1(5)
F1 C13 P1 111.0(4)
F2 C13 P1 113.6(4)
F3 C13 P1 112.9(4)
C19 C14 C15 119.8(6)
C19 C14 P1 119.0(5)
C15 C14 P1 121.2(5)
C16 C15 C14 118.7(7)
C17 C16 C15 121.3(8)
C16 C17 C18 120.8(7)
C17 C18 C19 119.3(8)
C14 C19 C18 120.1(7)
C21 C20 C27 119.4(5)
C21 C20 P2 117.4(4)
C27 C20 P2 123.2(4)
C20 C21 C22 121.0(5)
C24 C22 C21 118.4(6)
C24 C22 C23 120.9(6)
C21 C22 C23 120.7(6)
C25 C24 C22 121.9(6)
C24 C25 C27 119.3(5)
C24 C25 C26 121.0(5)
C27 C25 C26 119.6(6)
C25 C27 C20 119.9(5)
C29 C28 C35 119.9(5)
C29 C28 P2 120.7(4)
C35 C28 P2 119.4(4)
C28 C29 C30 121.5(5)
C32 C30 C29 117.6(5)
C32 C30 C31 121.7(6)
C29 C30 C31 120.7(6)
C33 C32 C30 122.1(5)
C35 C33 C32 118.5(5)
C35 C33 C34 120.1(5)
C32 C33 C34 121.4(5)
C33 C35 C28 120.4(5)
Cl3 C36 Cl4 114.2(7)
Cl3 C36 Cl5 108.4(6)
Cl4 C36 Cl5 107.8(6)

loop_
_geom_bond_atom_site_label_1
_geom_bond_atom_site_label_2
_geom_bond_distance
Pt1 P1 2.2131(14)
Pt1 P2 2.2332(13)
Pt1 Cl1 2.3368(13)
Pt1 Cl2 2.3607(13)
Fe1 C2 2.030(6)
Fe1 C3 2.032(6)
Fe1 C8 2.034(6)
Fe1 C9 2.040(6)
Fe1 C10 2.042(7)
Fe1 C4 2.045(6)
Fe1 C5 2.047(6)
Fe1 C1 2.051(5)
Fe1 C6 2.058(6)
Fe1 C7 2.059(6)
P1 C2 1.787(6)
P1 C14 1.807(6)
P1 C13 1.889(6)
P2 C20 1.818(6)
P2 C28 1.821(6)
P2 C11 1.848(5)
F1 C13 1.327(7)
F2 C13 1.333(7)
F3 C13 1.357(7)
C1 C5 1.411(8)
C1 C2 1.445(8)
C1 C11 1.501(7)
C2 C3 1.441(8)
C3 C4 1.405(8)
C4 C5 1.414(8)
C6 C7 1.416(9)
C6 C10 1.418(9)
C7 C8 1.424(9)
C8 C9 1.428(11)
C9 C10 1.412(10)
C11 C12 1.548(7)
C14 C19 1.384(9)
C14 C15 1.394(9)
C15 C16 1.396(9)
C16 C17 1.339(11)
C17 C18 1.384(12)
C18 C19 1.390(9)
C20 C21 1.380(8)
C20 C27 1.395(8)
C21 C22 1.389(8)
C22 C24 1.381(9)
C22 C23 1.518(9)
C24 C25 1.369(9)
C25 C27 1.390(7)
C25 C26 1.517(8)
C28 C29 1.367(8)
C28 C35 1.400(8)
C29 C30 1.398(8)
C30 C32 1.397(8)
C30 C31 1.495(8)
C32 C33 1.393(8)
C33 C35 1.388(8)
C33 C34 1.516(8)
Cl3 C36 1.719(11)
Cl4 C36 1.768(11)
Cl5 C36 1.775(12)

loop_
_geom_torsion_atom_site_label_1
_geom_torsion_atom_site_label_2
_geom_torsion_atom_site_label_3
_geom_torsion_atom_site_label_4
_geom_torsion
P2 Pt1 P1 C2 20.6(2)
Cl2 Pt1 P1 C2 -165.0(2)
P2 Pt1 P1 C14 -105.4(2)
Cl2 Pt1 P1 C14 68.9(2)
P2 Pt1 P1 C13 137.9(2)
Cl2 Pt1 P1 C13 -47.8(2)
P1 Pt1 P2 C20 129.28(19)
Cl1 Pt1 P2 C20 -52.6(2)
P1 Pt1 P2 C28 -111.0(2)
Cl1 Pt1 P2 C28 67.1(2)
P1 Pt1 P2 C11 12.13(18)
Cl1 Pt1 P2 C11 -169.78(18)
C2 Fe1 C1 C5 -119.3(5)
C3 Fe1 C1 C5 -80.3(4)
C8 Fe1 C1 C5 -167.3(5)
C9 Fe1 C1 C5 13.6(12)
C10 Fe1 C1 C5 62.5(5)
C4 Fe1 C1 C5 -36.9(3)
C6 Fe1 C1 C5 106.0(4)
C7 Fe1 C1 C5 150.7(3)
C3 Fe1 C1 C2 38.9(3)
C8 Fe1 C1 C2 -48.0(7)
C9 Fe1 C1 C2 132.9(10)
C10 Fe1 C1 C2 -178.2(4)
C4 Fe1 C1 C2 82.3(4)
C5 Fe1 C1 C2 119.3(5)
C6 Fe1 C1 C2 -134.7(4)
C7 Fe1 C1 C2 -90.1(4)
C2 Fe1 C1 C11 123.6(7)
C3 Fe1 C1 C11 162.6(7)
C8 Fe1 C1 C11 75.6(8)
C9 Fe1 C1 C11 -103.5(11)
C10 Fe1 C1 C11 -54.6(7)
C4 Fe1 C1 C11 -154.0(7)
C5 Fe1 C1 C11 -117.1(7)
C6 Fe1 C1 C11 -11.1(7)
C7 Fe1 C1 C11 33.6(7)
C5 C1 C2 C3 -0.9(6)
C11 C1 C2 C3 160.6(5)
Fe1 C1 C2 C3 -59.9(4)
C5 C1 C2 P1 -173.6(4)
C11 C1 C2 P1 -12.1(8)
Fe1 C1 C2 P1 127.3(5)
C5 C1 C2 Fe1 59.0(4)
C11 C1 C2 Fe1 -139.5(5)
C14 P1 C2 C3 -68.8(6)
C13 P1 C2 C3 40.4(6)
Pt1 P1 C2 C3 160.8(5)
C14 P1 C2 C1 102.1(5)
C13 P1 C2 C1 -148.6(5)
Pt1 P1 C2 C1 -28.2(6)
C14 P1 C2 Fe1 -166.0(4)
C13 P1 C2 Fe1 -56.7(5)
Pt1 P1 C2 Fe1 63.7(5)
C8 Fe1 C2 C3 -84.9(4)
C9 Fe1 C2 C3 -43.7(6)
C4 Fe1 C2 C3 37.0(3)
C5 Fe1 C2 C3 80.5(4)
C1 Fe1 C2 C3 117.7(5)
C6 Fe1 C2 C3 -171.2(4)
C7 Fe1 C2 C3 -130.0(4)
C3 Fe1 C2 C1 -117.7(5)
C8 Fe1 C2 C1 157.4(3)
C9 Fe1 C2 C1 -161.4(5)
C4 Fe1 C2 C1 -80.7(3)
C5 Fe1 C2 C1 -37.2(3)
C6 Fe1 C2 C1 71.1(5)
C7 Fe1 C2 C1 112.3(3)
C3 Fe1 C2 P1 125.4(6)
C8 Fe1 C2 P1 40.5(5)
C9 Fe1 C2 P1 81.6(7)
C4 Fe1 C2 P1 162.4(5)
C5 Fe1 C2 P1 -154.2(5)
C1 Fe1 C2 P1 -116.9(6)
C6 Fe1 C2 P1 -45.8(6)
C7 Fe1 C2 P1 -4.6(5)
C1 C2 C3 C4 0.9(7)
P1 C2 C3 C4 173.0(5)
Fe1 C2 C3 C4 -59.5(4)
C1 C2 C3 Fe1 60.4(4)
P1 C2 C3 Fe1 -127.5(5)
C2 Fe1 C3 C4 119.8(5)
C8 Fe1 C3 C4 -127.6(4)
C9 Fe1 C3 C4 -84.3(4)
C10 Fe1 C3 C4 -50.9(6)
C5 Fe1 C3 C4 37.5(3)
C1 Fe1 C3 C4 80.9(4)
C7 Fe1 C3 C4 -164.5(4)
C8 Fe1 C3 C2 112.6(4)
C9 Fe1 C3 C2 155.9(4)
C10 Fe1 C3 C2 -170.7(4)
C4 Fe1 C3 C2 -119.8(5)
C5 Fe1 C3 C2 -82.3(4)
C1 Fe1 C3 C2 -38.9(3)
C7 Fe1 C3 C2 75.7(5)
C2 C3 C4 C5 -0.6(7)
Fe1 C3 C4 C5 -59.3(4)
C2 C3 C4 Fe1 58.8(4)
C2 Fe1 C4 C3 -38.1(3)
C8 Fe1 C4 C3 71.4(5)
C9 Fe1 C4 C3 108.2(4)
C10 Fe1 C4 C3 149.6(4)
C5 Fe1 C4 C3 -119.5(5)
C1 Fe1 C4 C3 -82.7(4)
C6 Fe1 C4 C3 177.3(4)
C7 Fe1 C4 C3 65.6(13)
C2 Fe1 C4 C5 81.4(4)
C3 Fe1 C4 C5 119.5(5)
C8 Fe1 C4 C5 -169.1(4)
C9 Fe1 C4 C5 -132.3(4)
C10 Fe1 C4 C5 -90.9(4)
C1 Fe1 C4 C5 36.8(3)
C6 Fe1 C4 C5 -63.2(5)
C7 Fe1 C4 C5 -174.9(11)
C2 C1 C5 C4 0.6(6)
C11 C1 C5 C4 -162.1(5)
Fe1 C1 C5 C4 58.8(4)
C2 C1 C5 Fe1 -58.3(4)
C11 C1 C5 Fe1 139.1(5)
C3 C4 C5 C1 0.0(7)
Fe1 C4 C5 C1 -59.0(4)
C3 C4 C5 Fe1 59.0(4)
C2 Fe1 C5 C1 38.3(3)
C3 Fe1 C5 C1 83.1(3)
C8 Fe1 C5 C1 156.9(10)
C9 Fe1 C5 C1 -176.0(4)
C10 Fe1 C5 C1 -136.2(4)
C4 Fe1 C5 C1 120.5(5)
C6 Fe1 C5 C1 -94.0(4)
C7 Fe1 C5 C1 -61.8(6)
C2 Fe1 C5 C4 -82.2(4)
C3 Fe1 C5 C4 -37.4(4)
C8 Fe1 C5 C4 36.3(12)
C9 Fe1 C5 C4 63.5(5)
C10 Fe1 C5 C4 103.3(4)
C1 Fe1 C5 C4 -120.5(5)
C6 Fe1 C5 C4 145.5(4)
C7 Fe1 C5 C4 177.7(5)
C2 Fe1 C6 C7 69.5(5)
C8 Fe1 C6 C7 -38.0(4)
C9 Fe1 C6 C7 -82.5(4)
C10 Fe1 C6 C7 -120.2(5)
C4 Fe1 C6 C7 -162.1(4)
C5 Fe1 C6 C7 157.0(4)
C1 Fe1 C6 C7 112.5(4)
C2 Fe1 C6 C10 -170.4(4)
C8 Fe1 C6 C10 82.1(4)
C9 Fe1 C6 C10 37.7(4)
C4 Fe1 C6 C10 -42.0(6)
C5 Fe1 C6 C10 -82.8(4)
C1 Fe1 C6 C10 -127.4(4)
C7 Fe1 C6 C10 120.2(5)
C10 C6 C7 C8 0.2(7)
Fe1 C6 C7 C8 58.7(4)
C10 C6 C7 Fe1 -58.5(4)
C2 Fe1 C7 C6 -135.3(4)
C3 Fe1 C7 C6 -179.7(4)
C8 Fe1 C7 C6 118.9(6)
C9 Fe1 C7 C6 80.8(4)
C10 Fe1 C7 C6 37.2(4)
C4 Fe1 C7 C6 126.0(11)
C5 Fe1 C7 C6 -47.0(7)
C1 Fe1 C7 C6 -89.1(4)
C2 Fe1 C7 C8 105.9(4)
C3 Fe1 C7 C8 61.4(5)
C9 Fe1 C7 C8 -38.1(4)
C10 Fe1 C7 C8 -81.7(4)
C4 Fe1 C7 C8 7.2(14)
C5 Fe1 C7 C8 -165.9(5)
C1 Fe1 C7 C8 152.0(4)
C6 Fe1 C7 C8 -118.9(6)
C6 C7 C8 C9 0.3(7)
Fe1 C7 C8 C9 59.7(4)
C6 C7 C8 Fe1 -59.4(4)
C2 Fe1 C8 C7 -94.4(4)
C3 Fe1 C8 C7 -138.1(4)
C9 Fe1 C8 C7 119.0(6)
C10 Fe1 C8 C7 81.3(4)
C4 Fe1 C8 C7 -178.1(4)
C5 Fe1 C8 C7 153.1(9)
C1 Fe1 C8 C7 -60.6(7)
C6 Fe1 C8 C7 37.6(4)
C2 Fe1 C8 C9 146.6(4)
C3 Fe1 C8 C9 102.8(4)
C10 Fe1 C8 C9 -37.7(4)
C4 Fe1 C8 C9 62.9(5)
C5 Fe1 C8 C9 34.1(12)
C1 Fe1 C8 C9 -179.7(5)
C6 Fe1 C8 C9 -81.4(4)
C7 Fe1 C8 C9 -119.0(6)
C7 C8 C9 C10 -0.7(8)
Fe1 C8 C9 C10 59.6(5)
C7 C8 C9 Fe1 -60.3(4)
C2 Fe1 C9 C10 178.5(5)
C3 Fe1 C9 C10 149.0(4)
C8 Fe1 C9 C10 -118.9(6)
C4 Fe1 C9 C10 107.8(4)
C5 Fe1 C9 C10 71.3(5)
C1 Fe1 C9 C10 60.5(12)
C6 Fe1 C9 C10 -37.7(4)
C7 Fe1 C9 C10 -81.1(4)
C2 Fe1 C9 C8 -62.6(7)
C3 Fe1 C9 C8 -92.1(4)
C10 Fe1 C9 C8 118.9(6)
C4 Fe1 C9 C8 -133.3(4)
C5 Fe1 C9 C8 -169.8(4)
C1 Fe1 C9 C8 179.4(9)
C6 Fe1 C9 C8 81.2(4)
C7 Fe1 C9 C8 37.8(4)
C8 C9 C10 C6 0.9(8)
Fe1 C9 C10 C6 60.1(5)
C8 C9 C10 Fe1 -59.2(5)
C7 C6 C10 C9 -0.7(7)
Fe1 C6 C10 C9 -59.6(5)
C7 C6 C10 Fe1 58.9(4)
C3 Fe1 C10 C9 -52.1(6)
C8 Fe1 C10 C9 38.2(4)
C4 Fe1 C10 C9 -84.7(5)
C5 Fe1 C10 C9 -127.2(4)
C1 Fe1 C10 C9 -163.9(4)
C6 Fe1 C10 C9 119.1(6)
C7 Fe1 C10 C9 82.1(5)
C3 Fe1 C10 C6 -171.2(4)
C8 Fe1 C10 C6 -80.9(4)
C9 Fe1 C10 C6 -119.1(6)
C4 Fe1 C10 C6 156.3(4)
C5 Fe1 C10 C6 113.7(4)
C1 Fe1 C10 C6 77.0(5)
C7 Fe1 C10 C6 -36.9(4)
C5 C1 C11 C12 85.1(6)
C2 C1 C11 C12 -73.9(6)
Fe1 C1 C11 C12 -176.7(5)
C5 C1 C11 P2 -148.5(4)
C2 C1 C11 P2 52.5(7)
Fe1 C1 C11 P2 -50.3(7)
C20 P2 C11 C1 -167.1(4)
C28 P2 C11 C1 80.6(4)
Pt1 P2 C11 C1 -48.0(4)
C20 P2 C11 C12 -43.9(4)
C28 P2 C11 C12 -156.2(4)
Pt1 P2 C11 C12 75.2(4)
C2 P1 C13 F1 86.4(5)
C14 P1 C13 F1 -163.5(4)
Pt1 P1 C13 F1 -40.3(5)
C2 P1 C13 F2 -151.6(4)
C14 P1 C13 F2 -41.6(5)
Pt1 P1 C13 F2 81.6(4)
C2 P1 C13 F3 -32.1(5)
C14 P1 C13 F3 78.0(5)
Pt1 P1 C13 F3 -158.9(4)
C2 P1 C14 C19 -137.4(5)
C13 P1 C14 C19 114.4(5)
Pt1 P1 C14 C19 -4.8(5)
C2 P1 C14 C15 41.0(6)
C13 P1 C14 C15 -67.2(6)
Pt1 P1 C14 C15 173.5(5)
C19 C14 C15 C16 1.7(10)
P1 C14 C15 C16 -176.7(5)
C14 C15 C16 C17 -0.4(11)
C15 C16 C17 C18 -0.3(11)
C16 C17 C18 C19 -0.3(11)
C15 C14 C19 C18 -2.3(10)
P1 C14 C19 C18 176.0(5)
C17 C18 C19 C14 1.7(10)
C28 P2 C20 C21 -172.8(4)
C11 P2 C20 C21 76.8(5)
Pt1 P2 C20 C21 -48.1(5)
C28 P2 C20 C27 9.6(5)
C11 P2 C20 C27 -100.9(5)
Pt1 P2 C20 C27 134.3(4)
C27 C20 C21 C22 2.0(8)
P2 C20 C21 C22 -175.7(5)
C20 C21 C22 C24 -1.6(9)
C20 C21 C22 C23 178.1(6)
C21 C22 C24 C25 -0.3(9)
C23 C22 C24 C25 -180.0(6)
C22 C24 C25 C27 1.7(9)
C22 C24 C25 C26 -178.1(5)
C24 C25 C27 C20 -1.3(8)
C26 C25 C27 C20 178.5(5)
C21 C20 C27 C25 -0.6(8)
P2 C20 C27 C25 177.0(4)
C20 P2 C28 C29 110.9(5)
C11 P2 C28 C29 -138.7(4)
Pt1 P2 C28 C29 -9.3(5)
C20 P2 C28 C35 -69.2(5)
C11 P2 C28 C35 41.2(5)
Pt1 P2 C28 C35 170.6(4)
C35 C28 C29 C30 -0.5(8)
P2 C28 C29 C30 179.4(4)
C28 C29 C30 C32 -0.3(8)
C28 C29 C30 C31 -179.2(5)
C29 C30 C32 C33 1.0(9)
C31 C30 C32 C33 179.9(6)
C30 C32 C33 C35 -0.9(9)
C30 C32 C33 C34 -179.7(6)
C32 C33 C35 C28 0.0(8)
C34 C33 C35 C28 178.9(5)
C29 C28 C35 C33 0.7(8)
P2 C28 C35 C33 -179.2(4)
